data_2214720
loop_
_publ_author_name
'Bruno, Giuseppe'
'Rotondo, Archimede'
'Nicol\'o, Francesco'
'Lanza, Santo'

_publ_section_title
;
 <i>N</i>,<i>N</i>'-Diisopentyldithiooxamide
;
_journal_coeditor_code HJ3049
_journal_issue 8
_journal_name_full 'Acta Crystallographica Section E'
_journal_page_first o3595
_journal_page_last o3596
_journal_paper_doi 10.1107/S1600536807035374
_journal_volume 63
_journal_year 2007
_chemical_formula_iupac 'C12 H24 N2 S2'
_chemical_formula_moiety 'C12 H24 N2 S2'
_chemical_formula_sum 'C12 H24 N2 S2'
_chemical_formula_weight 260.45
_chemical_name_systematic
;
<i>N</i>,<i>N</i>'-Diisopentyldithiooxamide
;
_space_group_IT_number 2
_symmetry_cell_setting triclinic
_symmetry_space_group_name_Hall '-P 1'
_symmetry_space_group_name_H-M 'P -1'
_audit_creation_method 'WinGX routine CIF_UPDATE'
_cell_angle_alpha 83.082(14)
_cell_angle_beta 85.919(15)
_cell_angle_gamma 70.427(15)
_cell_formula_units_Z 1
_cell_length_a 4.7658(9)
_cell_length_b 6.0323(9)
_cell_length_c 14.470(2)
_cell_measurement_reflns_used 66
_cell_measurement_temperature 571(2)
_cell_measurement_theta_max 22.53
_cell_measurement_theta_min 4.84
_cell_volume 388.89(11)
_computing_cell_refinement XSCANS
_computing_data_collection 'XSCANS (Siemens, 1989)'
_computing_data_reduction 'XPREP (Bruker, 1997)'
_computing_molecular_graphics XPREP
_computing_publication_material 'PARST95 (Nardelli, 1995) and WinGX-PC (Farrugia, 1999)'
_computing_structure_refinement 'SHELXL97 (Sheldrick, 1997)'
_computing_structure_solution 'SIR2004 (Burla <i>et al.</i>,  2005)'
_diffrn_measured_fraction_theta_full 0.998
_diffrn_measured_fraction_theta_max 0.998
_diffrn_measurement_device_type 'Bruker P4'
_diffrn_measurement_method 2\q/\w
_diffrn_radiation_type MoK\a
_diffrn_radiation_wavelength 0.71073
_diffrn_reflns_av_R_equivalents 0.0112
_diffrn_reflns_limit_h_max 5
_diffrn_reflns_limit_h_min -1
_diffrn_reflns_limit_k_max 7
_diffrn_reflns_limit_k_min -7
_diffrn_reflns_limit_l_max 17
_diffrn_reflns_limit_l_min -17
_diffrn_reflns_number 2093
_diffrn_reflns_theta_full 25.99
_diffrn_reflns_theta_max 25.99
_diffrn_reflns_theta_min 2.84
_diffrn_standards_decay_% 2
_diffrn_standards_interval_count 197
_diffrn_standards_number 3
_exptl_absorpt_coefficient_mu 0.323
_exptl_absorpt_correction_T_max 0.924
_exptl_absorpt_correction_T_min 0.825
_exptl_absorpt_correction_type psi-scan
_exptl_absorpt_process_details '(North <i>et al.</i>,  1968)'
_exptl_crystal_colour yellow
_exptl_crystal_density_diffrn 1.112
_exptl_crystal_description irregular
_exptl_crystal_F_000 142
_exptl_crystal_size_max 0.58
_exptl_crystal_size_mid 0.44
_exptl_crystal_size_min 0.24
_refine_diff_density_max 0.229
_refine_diff_density_min -0.17
_refine_ls_extinction_method none
_refine_ls_goodness_of_fit_ref 1.115
_refine_ls_hydrogen_treatment constr
_refine_ls_matrix_type full
_refine_ls_number_parameters 74
_refine_ls_number_reflns 1523
_refine_ls_number_restraints 0
_refine_ls_restrained_S_all 1.115
_refine_ls_R_factor_gt 0.0343
_refine_ls_shift/su_max 0
_refine_ls_structure_factor_coef Fsqd
_refine_ls_weighting_details 'calc w=1/[\s^2^(Fo^2^)+(0.0509P)^2^+0.0753P] where P=(Fo^2^+2Fc^2^)/3'
_refine_ls_weighting_scheme calc
_refine_ls_wR_factor_ref 0.0983
_reflns_number_gt 1344
_reflns_number_total 1523
_reflns_threshold_expression I>2\s(I)
_cod_data_source_file hj3049.cif
_cod_data_source_block I
_cod_depositor_comments
;
The following automatic conversions were performed:
'_symmetry_cell_setting' value 'Triclinic' changed to 'triclinic'
according to '/home/saulius/struct/CIF-dictionaries/cif_core.dic'
dictionary named 'cif_core.dic' version 2.4.1 from 2010-06-29.

Automatic conversion script
Id: cif_fix_enum 1527 2010-12-29 10:47:43Z saulius 

The following automatic conversions were performed:

'_symmetry_cell_setting' value 'Triclinic' changed to 'triclinic'
according to /home/saulius/struct/CIF-dictionaries/cif_core.dic
dictionary named 'cif_core.dic' version 2.4.1 from 2010-06-29.

Automatic conversion script
Id: cif_fix_values 1715 2011-07-08 13:25:40Z adriana 
;
_cod_original_cell_volume 388.90(11)
_cod_database_code 2214720
_cod_database_fobs_code 2214720

loop_
_symmetry_equiv_pos_as_xyz
'x, y, z'
'-x, -y, -z'

loop_
_atom_site_type_symbol
_atom_site_label
_atom_site_fract_x
_atom_site_fract_y
_atom_site_fract_z
_atom_site_U_iso_or_equiv
_atom_site_adp_type
_atom_site_calc_flag
_atom_site_refinement_flags
_atom_site_occupancy
S S1 0.30375(11) 0.27375(7) 0.08976(3) 0.05646(19) Uani d . 1
N N1 0.2847(3) 0.7182(2) 0.07141(9) 0.0431(3) Uani d . 1
H H1 0.3425 0.8287 0.042 0.052 Uiso calc R 1
C C1 0.3922(3) 0.5069(2) 0.04182(10) 0.0384(3) Uani d . 1
C C2 0.0759(4) 0.7793(3) 0.15000(11) 0.0475(4) Uani d . 1
H H2A -0.0553 0.6852 0.1543 0.057 Uiso calc R 1
H H2B -0.0457 0.9446 0.1398 0.057 Uiso calc R 1
C C3 0.2347(4) 0.7371(3) 0.24076(12) 0.0534(4) Uani d . 1
H H3A 0.3617 0.8346 0.2365 0.064 Uiso calc R 1
H H3B 0.3618 0.5731 0.2493 0.064 Uiso calc R 1
C C4 0.0254(5) 0.7911(4) 0.32571(13) 0.0641(5) Uani d . 1
H H4 -0.117 0.706 0.325 0.077 Uiso calc R 1
C C5 -0.1497(7) 1.0529(5) 0.32366(19) 0.0993(9) Uani d . 1
H H5A -0.256 1.1057 0.2669 0.149 Uiso calc R 1
H H5B -0.0152 1.1396 0.327 0.149 Uiso calc R 1
H H5C -0.2888 1.0791 0.3758 0.149 Uiso calc R 1
C C6 0.1984(7) 0.7021(6) 0.41444(15) 0.1009(9) Uani d . 1
H H6A 0.3081 0.5365 0.4142 0.151 Uiso calc R 1
H H6B 0.0623 0.7259 0.4674 0.151 Uiso calc R 1
H H6C 0.3343 0.7875 0.4179 0.151 Uiso calc R 1

loop_
_atom_site_aniso_label
_atom_site_aniso_U_11
_atom_site_aniso_U_22
_atom_site_aniso_U_33
_atom_site_aniso_U_12
_atom_site_aniso_U_13
_atom_site_aniso_U_23
S1 0.0758(3) 0.0383(2) 0.0581(3) -0.0242(2) 0.0082(2) -0.00594(18)
N1 0.0514(8) 0.0345(6) 0.0446(7) -0.0147(5) -0.0004(6) -0.0075(5)
C1 0.0432(8) 0.0345(7) 0.0376(7) -0.0117(6) -0.0091(6) -0.0036(6)
C2 0.0481(9) 0.0436(8) 0.0490(9) -0.0110(7) 0.0013(7) -0.0111(7)
C3 0.0535(10) 0.0558(10) 0.0473(9) -0.0123(8) -0.0010(7) -0.0085(7)
C4 0.0661(12) 0.0776(13) 0.0496(10) -0.0238(10) 0.0056(9) -0.0142(9)
C5 0.108(2) 0.0939(19) 0.0741(15) 0.0040(15) 0.0068(14) -0.0387(14)
C6 0.119(2) 0.126(2) 0.0466(12) -0.0267(19) 0.0001(13) -0.0040(13)

loop_
_atom_type_symbol
_atom_type_description
_atom_type_scat_dispersion_real
_atom_type_scat_dispersion_imag
_atom_type_scat_source
C C 0.0033 0.0016 'International Tables Vol C Tables 4.2.6.8 and 6.1.1.4'
H H 0 0 'International Tables Vol C Tables 4.2.6.8 and 6.1.1.4'
N N 0.0061 0.0033 'International Tables Vol C Tables 4.2.6.8 and 6.1.1.4'
S S 0.1246 0.1234 'International Tables Vol C Tables 4.2.6.8 and 6.1.1.4'

loop_
_geom_angle_atom_site_label_1
_geom_angle_atom_site_label_2
_geom_angle_atom_site_label_3
_geom_angle_site_symmetry_1
_geom_angle_site_symmetry_3
_geom_angle
C1 N1 C2 . . 125.09(14)
C1 N1 H1 . . 117.5
C2 N1 H1 . . 117.5
N1 C1 C1 . 2_665 113.92(16)
N1 C1 S1 . . 124.00(12)
C1 C1 S1 2_665 . 122.08(14)
N1 C2 C3 . . 111.77(13)
N1 C2 H2A . . 109.3
C3 C2 H2A . . 109.3
N1 C2 H2B . . 109.3
C3 C2 H2B . . 109.3
H2A C2 H2B . . 107.9
C2 C3 C4 . . 113.83(15)
C2 C3 H3A . . 108.8
C4 C3 H3A . . 108.8
C2 C3 H3B . . 108.8
C4 C3 H3B . . 108.8
H3A C3 H3B . . 107.7
C5 C4 C6 . . 110.9(2)
C5 C4 C3 . . 111.70(19)
C6 C4 C3 . . 110.33(18)
C5 C4 H4 . . 107.9
C6 C4 H4 . . 107.9
C3 C4 H4 . . 107.9
C4 C5 H5A . . 109.5
C4 C5 H5B . . 109.5
H5A C5 H5B . . 109.5
C4 C5 H5C . . 109.5
H5A C5 H5C . . 109.5
H5B C5 H5C . . 109.5
C4 C6 H6A . . 109.5
C4 C6 H6B . . 109.5
H6A C6 H6B . . 109.5
C4 C6 H6C . . 109.5
H6A C6 H6C . . 109.5
H6B C6 H6C . . 109.5

loop_
_geom_bond_atom_site_label_1
_geom_bond_atom_site_label_2
_geom_bond_site_symmetry_2
_geom_bond_distance
_geom_bond_publ_flag
S1 C1 . 1.6606(15) yes
N1 C1 . 1.3165(19) yes
N1 C2 . 1.454(2) yes
N1 H1 . 0.86 ?
C1 C1 2_665 1.522(3) yes
C2 C3 . 1.515(2) ?
C2 H2A . 0.97 ?
C2 H2B . 0.97 ?
C3 C4 . 1.522(2) ?
C3 H3A . 0.97 ?
C3 H3B . 0.97 ?
C4 C5 . 1.517(3) ?
C4 C6 . 1.518(3) ?
C4 H4 . 0.98 ?
C5 H5A . 0.96 ?
C5 H5B . 0.96 ?
C5 H5C . 0.96 ?
C6 H6A . 0.96 ?
C6 H6B . 0.96 ?
C6 H6C . 0.96 ?

loop_
_geom_hbond_atom_site_label_D
_geom_hbond_atom_site_label_H
_geom_hbond_atom_site_label_A
_geom_hbond_site_symmetry_A
_geom_hbond_distance_DH
_geom_hbond_distance_HA
_geom_hbond_distance_DA
_geom_hbond_angle_DHA
N1 H1 S1 2_665 0.86 2.45 2.9452(15) 117.6
N1 H1 S1 1_565 0.86 2.80 3.4251(14) 131.3
C2 H2B S1 1_565 0.97 2.99 3.4991(18) 114.1

loop_
_geom_torsion_atom_site_label_1
_geom_torsion_atom_site_label_2
_geom_torsion_atom_site_label_3
_geom_torsion_atom_site_label_4
_geom_torsion_site_symmetry_4
_geom_torsion
C2 N1 C1 C1 2_665 -179.80(15)
C2 N1 C1 S1 . 0.4(2)
C1 N1 C2 C3 . 88.31(19)
N1 C2 C3 C4 . -178.18(15)
C2 C3 C4 C5 . -66.7(2)
C2 C3 C4 C6 . 169.55(19)
